data_1563817
loop_
_publ_author_name
'Zheng, Tianxiang'
'Kang, Xiaomin'
'Liu, Zhiliang'

_publ_section_title
;
 Effective enhancement of capacitive performance by the facile exfoliation
 of bulk metal-organic frameworks into 2D-functionalized nanosheets.
;
_journal_issue 31
_journal_name_full Nanoscale
_journal_page_first 13273
_journal_page_last 13284
_journal_paper_doi 10.1039/d1nr02164h
_journal_volume 13
_journal_year 2021
_chemical_formula_moiety 'C22 H17 Ce N4 O10'
_chemical_formula_sum 'C22 H17 Ce N4 O10'
_chemical_formula_weight 637.52
_space_group_crystal_system triclinic
_space_group_IT_number 2
_space_group_name_Hall '-P 1'
_space_group_name_H-M_alt 'P -1'
_atom_sites_solution_hydrogens mixed
_audit_creation_date 2021-03-18
_audit_creation_method
;
Olex2 1.3
(compiled 2020.02.04 svn.rd84adfe8 for OlexSys, GUI svn.r6032)
;
_audit_update_record
;
2021-04-11 deposited with the CCDC.	2021-06-29 downloaded from the CCDC.
;
_cell_angle_alpha 97.634(2)
_cell_angle_beta 101.520(2)
_cell_angle_gamma 114.601(2)
_cell_formula_units_Z 2
_cell_length_a 9.3959(18)
_cell_length_b 10.604(2)
_cell_length_c 13.407(3)
_cell_measurement_reflns_used 1708
_cell_measurement_temperature 273(2)
_cell_measurement_theta_max 27.2370
_cell_measurement_theta_min 3.3570
_cell_volume 1154.6(4)
_computing_molecular_graphics 'Olex2 1.3 (Dolomanov et al., 2009)'
_computing_publication_material 'Olex2 1.3 (Dolomanov et al., 2009)'
_computing_structure_refinement 'SHELXL 2018/3 (Sheldrick, 2015)'
_diffrn_ambient_temperature 273.15
_diffrn_measured_fraction_theta_full 1.000
_diffrn_measured_fraction_theta_max 1.000
_diffrn_measurement_device_type 'SuperNova, Single source at offset, Eos'
_diffrn_radiation_type MoK\a
_diffrn_radiation_wavelength 0.71073
_diffrn_reflns_av_R_equivalents 0.0150
_diffrn_reflns_av_unetI/netI 0.0141
_diffrn_reflns_Laue_measured_fraction_full 1.000
_diffrn_reflns_Laue_measured_fraction_max 1.000
_diffrn_reflns_limit_h_max 11
_diffrn_reflns_limit_h_min -11
_diffrn_reflns_limit_k_max 12
_diffrn_reflns_limit_k_min -12
_diffrn_reflns_limit_l_max 15
_diffrn_reflns_limit_l_min -15
_diffrn_reflns_number 12540
_diffrn_reflns_point_group_measured_fraction_full 1.000
_diffrn_reflns_point_group_measured_fraction_max 1.000
_diffrn_reflns_theta_full 25.009
_diffrn_reflns_theta_max 25.009
_diffrn_reflns_theta_min 1.598
_exptl_absorpt_coefficient_mu 2.038
_exptl_absorpt_correction_T_max 0.7457
_exptl_absorpt_correction_T_min 0.6619
_exptl_absorpt_correction_type multi-scan
_exptl_absorpt_process_details 'SADABS 2014/5'
_exptl_crystal_colour colourless
_exptl_crystal_density_diffrn 1.834
_exptl_crystal_description block
_exptl_crystal_F_000 630
_exptl_crystal_size_max 0.18
_exptl_crystal_size_mid 0.16
_exptl_crystal_size_min 0.13
_refine_diff_density_max 0.796
_refine_diff_density_min -0.615
_refine_diff_density_rms 0.067
_refine_ls_extinction_method none
_refine_ls_goodness_of_fit_ref 1.108
_refine_ls_hydrogen_treatment mixed
_refine_ls_matrix_type full
_refine_ls_number_parameters 344
_refine_ls_number_reflns 4063
_refine_ls_number_restraints 1
_refine_ls_restrained_S_all 1.107
_refine_ls_R_factor_all 0.0176
_refine_ls_R_factor_gt 0.0173
_refine_ls_shift/su_max 0.001
_refine_ls_shift/su_mean 0.000
_refine_ls_structure_factor_coef Fsqd
_refine_ls_weighting_details 'w=1/[\s^2^(Fo^2^)+(0.0230P)^2^+1.0933P] where P=(Fo^2^+2Fc^2^)/3'
_refine_ls_weighting_scheme calc
_refine_ls_wR_factor_gt 0.0454
_refine_ls_wR_factor_ref 0.0456
_reflns_Friedel_coverage 0.000
_reflns_number_gt 4013
_reflns_number_total 4063
_reflns_threshold_expression 'I > 2\s(I)'
_cod_data_source_file d1nr02164h2.cif
_cod_data_source_block xuxuebin20190329_0m
_cod_depositor_comments 'Adding full bibliography for 1563817.cif.'
_cod_original_cell_volume 1154.7(4)
_cod_database_code 1563817
_shelx_shelxl_version_number 2018/3
_shelx_space_group_comment
;
The symmetry employed for this shelxl refinement is uniquely defined
by the following loop, which should always be used as a source of
symmetry information in preference to the above space-group names.
They are only intended as comments.
;
_olex2_refinement_description
;
1. Fixed Uiso
 At 1.2 times of:
  All C(H) groups, All N(H) groups
 At 1.5 times of:
  All O(H) groups, All O(H,H) groups
2. Rigid bond restraints
 C23, N1
 with sigma for 1-2 distances of 0.02 and sigma for 1-3 distances of 0.01
3.a Rotating group:
 O9(H9A,H9B)
3.b Aromatic/amide H refined with riding coordinates:
 C7(H7), C5(H5), C9(H9), N1(H1), C24(H24), C23(H23), C20(H20), C18(H18),
 C16(H16), N13(H13), C1(H1A), C2(H2)
3.c Idealised tetrahedral OH refined as rotating group:
 O5(H5A)
;
_olex2_submission_special_instructions 'No special instructions were received'

loop_
_space_group_symop_operation_xyz
'x, y, z'
'-x, -y, -z'

loop_
_atom_site_label
_atom_site_type_symbol
_atom_site_fract_x
_atom_site_fract_y
_atom_site_fract_z
_atom_site_U_iso_or_equiv
_atom_site_adp_type
_atom_site_occupancy
_atom_site_site_symmetry_order
_atom_site_calc_flag
_atom_site_refinement_flags_posn
_atom_site_refinement_flags_adp
_atom_site_refinement_flags_occupancy
_atom_site_disorder_assembly
_atom_site_disorder_group
Ce1 Ce 0.71179(2) 0.95332(2) 0.48194(2) 0.01639(5) Uani 1 1 d . . . . .
C6 C 1.1904(3) 1.5946(2) 0.40166(16) 0.0182(4) Uani 1 1 d . . . . .
C4 C 0.8972(3) 1.4612(2) 0.33679(17) 0.0204(4) Uani 1 1 d . . . . .
C7 C 1.2007(3) 1.4726(2) 0.42090(17) 0.0194(4) Uani 1 1 d . . . . .
H7 H 1.302072 1.475330 0.445133 0.023 Uiso 1 1 calc R U . . .
C5 C 1.0394(3) 1.5899(2) 0.36038(17) 0.0202(4) Uani 1 1 d . . . . .
H5 H 1.033376 1.672307 0.348601 0.024 Uiso 1 1 calc R U . . .
C9 C 0.9074(3) 1.3407(2) 0.36091(18) 0.0216(4) Uani 1 1 d . . . . .
H9 H 0.812509 1.255806 0.348312 0.026 Uiso 1 1 calc R U . . .
C8 C 1.0586(3) 1.3463(2) 0.40374(17) 0.0195(4) Uani 1 1 d . . . . .
O4 O 0.9433(2) 1.12107(17) 0.44500(14) 0.0308(4) Uani 1 1 d . . . . .
C11 C 1.0701(3) 1.2199(2) 0.43661(17) 0.0209(4) Uani 1 1 d . . . . .
C3 C 0.7340(3) 1.4509(2) 0.29108(19) 0.0249(5) Uani 1 1 d . . . . .
N2 N 0.7112(3) 1.5242(3) 0.2215(2) 0.0407(6) Uani 1 1 d . . . . .
N1 N 0.5484(3) 1.4877(3) 0.1989(2) 0.0564(7) Uani 1 1 d . U . . .
H1 H 0.499682 1.518592 0.154496 0.068 Uiso 1 1 calc R U . . .
C24 C 0.5911(3) 1.3676(3) 0.3124(2) 0.0446(7) Uani 1 1 d . . . . .
H24 H 0.576818 1.304802 0.356107 0.053 Uiso 1 1 calc R U . . .
C23 C 0.4732(4) 1.3965(4) 0.2553(3) 0.0523(8) Uani 1 1 d . U . . .
H23 H 0.364531 1.360866 0.255543 0.063 Uiso 1 1 calc R U . . .
O1 O 1.3539(2) 1.85025(17) 0.45949(13) 0.0298(4) Uani 1 1 d . . . . .
O2 O 1.4710(2) 1.71714(18) 0.41793(16) 0.0338(4) Uani 1 1 d . . . . .
C10 C 1.3474(3) 1.7297(2) 0.42779(17) 0.0200(4) Uani 1 1 d . . . . .
C19 C 0.8487(3) 1.0841(3) 0.82933(19) 0.0267(5) Uani 1 1 d . . . . .
C20 C 0.9769(3) 1.2178(3) 0.88047(19) 0.0283(5) Uani 1 1 d . . . . .
H20 H 1.044505 1.270823 0.843642 0.034 Uiso 1 1 calc R U . . .
C18 C 0.7497(3) 1.0021(3) 0.8842(2) 0.0323(6) Uani 1 1 d . . . . .
H18 H 0.663505 0.912569 0.849634 0.039 Uiso 1 1 calc R U . . .
C15 C 1.0051(3) 1.2735(3) 0.98692(19) 0.0302(5) Uani 1 1 d . . . . .
C17 C 0.7800(3) 1.0542(3) 0.9906(2) 0.0365(6) Uani 1 1 d . . . . .
C16 C 0.9056(3) 1.1897(3) 1.0413(2) 0.0372(6) Uani 1 1 d . . . . .
H16 H 0.923737 1.224994 1.112376 0.045 Uiso 1 1 calc R U . . .
O6 O 0.6828(4) 1.0100(3) 1.13853(18) 0.0734(8) Uani 1 1 d . . . . .
C21 C 0.6739(4) 0.9664(3) 1.0504(2) 0.0439(7) Uani 1 1 d . . . . .
O5 O 0.5711(4) 0.8367(3) 0.9940(2) 0.0808(10) Uani 1 1 d . . . . .
H5A H 0.519296 0.790707 1.030308 0.121 Uiso 1 1 calc R U . . .
N13 N 1.2393(3) 1.5041(3) 0.99476(17) 0.0378(5) Uani 1 1 d . . . . .
H13 H 1.240851 1.478112 0.931587 0.045 Uiso 1 1 calc R U . . .
C14 C 1.1329(3) 1.4199(3) 1.04031(19) 0.0296(5) Uani 1 1 d . . . . .
C1 C 1.1703(3) 1.4996(3) 1.1397(2) 0.0369(6) Uani 1 1 d . . . . .
H1A H 1.119100 1.471820 1.191234 0.044 Uiso 1 1 calc R U . . .
N12 N 1.3438(3) 1.6345(3) 1.05975(19) 0.0415(6) Uani 1 1 d . . . . .
C2 C 1.3006(4) 1.6308(3) 1.1475(2) 0.0398(6) Uani 1 1 d . . . . .
H2 H 1.350792 1.706239 1.206976 0.048 Uiso 1 1 calc R U . . .
O3 O 1.2058(2) 1.22106(19) 0.45554(17) 0.0369(4) Uani 1 1 d . . . . .
O8 O 0.91638(19) 1.08373(18) 0.66678(12) 0.0259(3) Uani 1 1 d . . . . .
O7 O 0.66490(19) 0.93879(17) 0.66330(12) 0.0257(3) Uani 1 1 d . . . . .
C22 C 0.8092(3) 1.0315(2) 0.71312(18) 0.0226(5) Uani 1 1 d . . . . .
O9 O 0.5721(2) 0.9876(2) 0.31377(13) 0.0323(4) Uani 1 1 d . . . . .
H9A H 0.496482 1.008034 0.323328 0.048 Uiso 1 1 d R U . . .
H9B H 0.522584 0.908271 0.267588 0.048 Uiso 1 1 d R U . . .
O10 O 0.7593(3) 0.8265(3) 0.32487(17) 0.0382(5) Uani 1 1 d . . . . .
H10A H 0.853(5) 0.859(4) 0.315(3) 0.068(12) Uiso 1 1 d . . . . .
H10B H 0.739(5) 0.754(5) 0.318(3) 0.060(13) Uiso 1 1 d . . . . .

loop_
_atom_site_aniso_label
_atom_site_aniso_U_11
_atom_site_aniso_U_22
_atom_site_aniso_U_33
_atom_site_aniso_U_23
_atom_site_aniso_U_13
_atom_site_aniso_U_12
Ce1 0.01569(7) 0.01184(7) 0.02022(8) 0.00483(5) 0.00609(5) 0.00424(5)
C6 0.0184(10) 0.0146(10) 0.0197(10) 0.0033(8) 0.0072(8) 0.0051(9)
C4 0.0177(11) 0.0195(11) 0.0236(11) 0.0054(9) 0.0058(9) 0.0081(9)
C7 0.0174(10) 0.0177(11) 0.0231(11) 0.0055(9) 0.0071(9) 0.0074(9)
C5 0.0222(11) 0.0152(10) 0.0239(11) 0.0058(9) 0.0075(9) 0.0084(9)
C9 0.0168(10) 0.0151(10) 0.0281(12) 0.0061(9) 0.0074(9) 0.0022(9)
C8 0.0197(11) 0.0157(10) 0.0225(11) 0.0061(8) 0.0077(9) 0.0061(9)
O4 0.0275(9) 0.0200(8) 0.0458(10) 0.0170(8) 0.0159(8) 0.0067(7)
C11 0.0202(11) 0.0147(10) 0.0250(11) 0.0053(9) 0.0065(9) 0.0052(9)
C3 0.0203(11) 0.0197(11) 0.0310(12) 0.0032(9) 0.0024(9) 0.0085(9)
N2 0.0292(12) 0.0436(14) 0.0541(15) 0.0238(12) 0.0094(11) 0.0185(11)
N1 0.0421(15) 0.0642(18) 0.0646(18) 0.0219(15) 0.0032(13) 0.0294(14)
C24 0.0285(14) 0.0456(17) 0.0468(17) 0.0212(14) 0.0063(12) 0.0042(13)
C23 0.0287(15) 0.060(2) 0.061(2) 0.0104(17) 0.0091(14) 0.0172(15)
O1 0.0344(9) 0.0136(8) 0.0340(9) 0.0024(7) 0.0069(7) 0.0065(7)
O2 0.0180(8) 0.0214(9) 0.0574(12) 0.0082(8) 0.0110(8) 0.0048(7)
C10 0.0202(11) 0.0140(10) 0.0206(11) 0.0045(8) 0.0034(8) 0.0039(9)
C19 0.0268(12) 0.0288(12) 0.0242(12) 0.0081(10) 0.0093(10) 0.0109(10)
C20 0.0279(12) 0.0308(13) 0.0238(12) 0.0097(10) 0.0103(10) 0.0089(11)
C18 0.0338(14) 0.0278(13) 0.0274(13) 0.0073(10) 0.0111(11) 0.0055(11)
C15 0.0305(13) 0.0313(13) 0.0244(12) 0.0064(10) 0.0082(10) 0.0099(11)
C17 0.0384(15) 0.0373(15) 0.0276(13) 0.0115(11) 0.0142(11) 0.0083(12)
C16 0.0431(15) 0.0392(15) 0.0224(12) 0.0074(11) 0.0135(11) 0.0105(13)
O6 0.090(2) 0.0619(16) 0.0411(13) 0.0098(11) 0.0411(13) 0.0001(14)
C21 0.0486(17) 0.0432(17) 0.0335(15) 0.0139(13) 0.0206(13) 0.0096(14)
O5 0.092(2) 0.0517(15) 0.0487(14) 0.0055(12) 0.0378(14) -0.0192(14)
N13 0.0375(12) 0.0345(12) 0.0257(11) 0.0028(9) 0.0092(9) 0.0032(10)
C14 0.0294(13) 0.0322(13) 0.0246(12) 0.0086(10) 0.0083(10) 0.0108(11)
C1 0.0389(15) 0.0378(15) 0.0271(13) 0.0042(11) 0.0109(11) 0.0114(12)
N12 0.0382(13) 0.0333(13) 0.0377(13) 0.0061(10) 0.0070(10) 0.0046(10)
C2 0.0434(16) 0.0362(15) 0.0309(14) 0.0007(11) 0.0050(12) 0.0147(13)
O3 0.0244(9) 0.0244(9) 0.0654(13) 0.0192(9) 0.0105(8) 0.0127(7)
O8 0.0207(8) 0.0291(9) 0.0242(8) 0.0065(7) 0.0094(7) 0.0065(7)
O7 0.0208(8) 0.0275(9) 0.0244(8) 0.0074(7) 0.0073(7) 0.0062(7)
C22 0.0242(12) 0.0223(11) 0.0233(11) 0.0086(9) 0.0080(9) 0.0111(10)
O9 0.0315(9) 0.0477(11) 0.0261(9) 0.0119(8) 0.0109(7) 0.0237(9)
O10 0.0291(11) 0.0295(11) 0.0512(12) -0.0034(9) 0.0169(9) 0.0104(9)

loop_
_atom_type_symbol
_atom_type_description
_atom_type_scat_dispersion_real
_atom_type_scat_dispersion_imag
_atom_type_scat_source
C C 0.0033 0.0016 'International Tables Vol C Tables 4.2.6.8 and 6.1.1.4'
H H 0.0000 0.0000 'International Tables Vol C Tables 4.2.6.8 and 6.1.1.4'
Ce Ce -0.2486 2.6331 'International Tables Vol C Tables 4.2.6.8 and 6.1.1.4'
N N 0.0061 0.0033 'International Tables Vol C Tables 4.2.6.8 and 6.1.1.4'
O O 0.0106 0.0060 'International Tables Vol C Tables 4.2.6.8 and 6.1.1.4'

loop_
_geom_angle_atom_site_label_1
_geom_angle_atom_site_label_2
_geom_angle_atom_site_label_3
_geom_angle
_geom_angle_site_symmetry_1
_geom_angle_site_symmetry_3
_geom_angle_publ_flag
O4 Ce1 O1 89.09(6) . 2_786 ?
O4 Ce1 O2 145.95(6) . 1_445 ?
O4 Ce1 O3 105.20(6) . 2_776 ?
O4 Ce1 O8 77.20(6) . . ?
O4 Ce1 O7 127.02(6) . . ?
O4 Ce1 C22 101.86(6) . . ?
O4 Ce1 O9 80.76(6) . . ?
O4 Ce1 O10 71.93(7) . . ?
O1 Ce1 O8 76.51(6) 2_786 . ?
O1 Ce1 O7 72.53(6) 2_786 . ?
O1 Ce1 C22 71.60(6) 2_786 . ?
O1 Ce1 O9 75.75(6) 2_786 . ?
O1 Ce1 O10 142.82(7) 2_786 . ?
O2 Ce1 O1 113.38(6) 1_445 2_786 ?
O2 Ce1 O3 72.69(6) 1_445 2_776 ?
O2 Ce1 O8 131.15(6) 1_445 . ?
O2 Ce1 O7 85.41(6) 1_445 . ?
O2 Ce1 C22 109.22(6) 1_445 . ?
O2 Ce1 O9 80.60(6) 1_445 . ?
O2 Ce1 O10 74.99(7) 1_445 . ?
O3 Ce1 O1 142.86(6) 2_776 2_786 ?
O3 Ce1 O8 73.70(6) 2_776 . ?
O3 Ce1 O7 71.53(6) 2_776 . ?
O3 Ce1 C22 71.97(7) 2_776 . ?
O3 Ce1 O9 139.56(7) 2_776 . ?
O3 Ce1 O10 74.11(8) 2_776 . ?
O8 Ce1 C22 25.23(6) . . ?
O7 Ce1 O8 50.57(5) . . ?
O7 Ce1 C22 25.39(6) . . ?
O9 Ce1 O8 144.58(6) . . ?
O9 Ce1 O7 136.48(5) . . ?
O9 Ce1 C22 147.17(6) . . ?
O9 Ce1 O10 69.93(7) . . ?
O10 Ce1 O8 126.84(6) . . ?
O10 Ce1 O7 144.19(7) . . ?
O10 Ce1 C22 142.38(7) . . ?
C7 C6 C5 120.6(2) . . ?
C7 C6 C10 117.28(19) . . ?
C5 C6 C10 122.10(19) . . ?
C5 C4 C9 119.4(2) . . ?
C5 C4 C3 121.5(2) . . ?
C9 C4 C3 119.0(2) . . ?
C6 C7 H7 120.1 . . ?
C6 C7 C8 119.7(2) . . ?
C8 C7 H7 120.1 . . ?
C6 C5 C4 119.7(2) . . ?
C6 C5 H5 120.1 . . ?
C4 C5 H5 120.1 . . ?
C4 C9 H9 119.7 . . ?
C8 C9 C4 120.6(2) . . ?
C8 C9 H9 119.7 . . ?
C7 C8 C9 119.7(2) . . ?
C7 C8 C11 119.33(19) . . ?
C9 C8 C11 120.92(19) . . ?
C11 O4 Ce1 172.73(16) . . ?
O4 C11 C8 118.2(2) . . ?
O3 C11 C8 117.73(19) . . ?
O3 C11 O4 124.0(2) . . ?
N2 C3 C4 121.7(2) . . ?
N2 C3 C24 112.0(2) . . ?
C24 C3 C4 126.3(2) . . ?
C3 N2 N1 104.4(2) . . ?
N2 N1 H1 124.2 . . ?
C23 N1 N2 111.7(3) . . ?
C23 N1 H1 124.2 . . ?
C3 C24 H24 127.1 . . ?
C3 C24 C23 105.8(3) . . ?
C23 C24 H24 127.1 . . ?
N1 C23 C24 106.0(3) . . ?
N1 C23 H23 127.0 . . ?
C24 C23 H23 127.0 . . ?
C10 O1 Ce1 164.52(15) . 2_786 ?
C10 O2 Ce1 109.20(14) . 1_665 ?
O1 C10 C6 121.1(2) . . ?
O2 C10 C6 117.00(19) . . ?
O2 C10 O1 121.9(2) . . ?
C20 C19 C18 120.3(2) . . ?
C20 C19 C22 120.0(2) . . ?
C18 C19 C22 119.6(2) . . ?
C19 C20 H20 119.8 . . ?
C19 C20 C15 120.4(2) . . ?
C15 C20 H20 119.8 . . ?
C19 C18 H18 120.1 . . ?
C17 C18 C19 119.7(2) . . ?
C17 C18 H18 120.1 . . ?
C20 C15 C14 121.0(2) . . ?
C16 C15 C20 118.6(2) . . ?
C16 C15 C14 120.3(2) . . ?
C18 C17 C16 120.0(2) . . ?
C18 C17 C21 120.1(2) . . ?
C16 C17 C21 119.9(2) . . ?
C15 C16 H16 119.6 . . ?
C17 C16 C15 120.8(2) . . ?
C17 C16 H16 119.6 . . ?
O6 C21 C17 123.4(3) . . ?
O6 C21 O5 124.2(3) . . ?
O5 C21 C17 112.4(2) . . ?
C21 O5 H5A 109.5 . . ?
C14 N13 H13 123.8 . . ?
C14 N13 N12 112.5(2) . . ?
N12 N13 H13 123.8 . . ?
N13 C14 C15 123.7(2) . . ?
N13 C14 C1 105.8(2) . . ?
C1 C14 C15 130.5(2) . . ?
C14 C1 H1A 127.1 . . ?
C14 C1 C2 105.8(2) . . ?
C2 C1 H1A 127.1 . . ?
C2 N12 N13 104.6(2) . . ?
C1 C2 H2 124.3 . . ?
N12 C2 C1 111.4(2) . . ?
N12 C2 H2 124.3 . . ?
C11 O3 Ce1 129.84(15) . 2_776 ?
C22 O8 Ce1 93.32(13) . . ?
C22 O7 Ce1 94.20(13) . . ?
C19 C22 Ce1 172.50(16) . . ?
O8 C22 Ce1 61.45(12) . . ?
O8 C22 C19 120.0(2) . . ?
O8 C22 O7 121.6(2) . . ?
O7 C22 Ce1 60.41(11) . . ?
O7 C22 C19 118.3(2) . . ?
Ce1 O9 H9A 109.6 . . ?
Ce1 O9 H9B 109.5 . . ?
H9A O9 H9B 104.4 . . ?
Ce1 O10 H10A 120(3) . . ?
Ce1 O10 H10B 119(3) . . ?
H10A O10 H10B 101(4) . . ?

loop_
_geom_bond_atom_site_label_1
_geom_bond_atom_site_label_2
_geom_bond_distance
_geom_bond_site_symmetry_2
_geom_bond_publ_flag
Ce1 O4 2.3633(16) . ?
Ce1 O1 2.4834(17) 2_786 ?
Ce1 O2 2.4626(17) 1_445 ?
Ce1 O3 2.4630(17) 2_776 ?
Ce1 O8 2.5928(17) . ?
Ce1 O7 2.5693(16) . ?
Ce1 C22 2.947(2) . ?
Ce1 O9 2.5243(17) . ?
Ce1 O10 2.562(2) . ?
C6 C7 1.391(3) . ?
C6 C5 1.394(3) . ?
C6 C10 1.501(3) . ?
C4 C5 1.395(3) . ?
C4 C9 1.395(3) . ?
C4 C3 1.486(3) . ?
C7 H7 0.9300 . ?
C7 C8 1.391(3) . ?
C5 H5 0.9300 . ?
C9 H9 0.9300 . ?
C9 C8 1.395(3) . ?
C8 C11 1.504(3) . ?
O4 C11 1.255(3) . ?
C11 O3 1.244(3) . ?
C3 N2 1.332(3) . ?
C3 C24 1.378(4) . ?
N2 N1 1.368(3) . ?
N1 H1 0.8600 . ?
N1 C23 1.358(5) . ?
C24 H24 0.9300 . ?
C24 C23 1.384(4) . ?
C23 H23 0.9300 . ?
O1 C10 1.264(3) . ?
O2 C10 1.253(3) . ?
C19 C20 1.386(4) . ?
C19 C18 1.390(3) . ?
C19 C22 1.497(3) . ?
C20 H20 0.9300 . ?
C20 C15 1.397(3) . ?
C18 H18 0.9300 . ?
C18 C17 1.385(4) . ?
C15 C16 1.396(4) . ?
C15 C14 1.474(4) . ?
C17 C16 1.388(4) . ?
C17 C21 1.499(4) . ?
C16 H16 0.9300 . ?
O6 C21 1.184(4) . ?
C21 O5 1.312(4) . ?
O5 H5A 0.8200 . ?
N13 H13 0.8600 . ?
N13 C14 1.347(3) . ?
N13 N12 1.358(3) . ?
C14 C1 1.371(4) . ?
C1 H1A 0.9300 . ?
C1 C2 1.392(4) . ?
N12 C2 1.319(4) . ?
C2 H2 0.9300 . ?
O8 C22 1.258(3) . ?
O7 C22 1.267(3) . ?
O9 H9A 0.8519 . ?
O9 H9B 0.8536 . ?
O10 H10A 0.85(4) . ?
O10 H10B 0.70(4) . ?

loop_
_geom_torsion_atom_site_label_1
_geom_torsion_atom_site_label_2
_geom_torsion_atom_site_label_3
_geom_torsion_atom_site_label_4
_geom_torsion
_geom_torsion_site_symmetry_1
_geom_torsion_site_symmetry_2
_geom_torsion_site_symmetry_3
_geom_torsion_site_symmetry_4
_geom_torsion_publ_flag
Ce1 O1 C10 C6 2.3(7) 2_786 . . . ?
Ce1 O1 C10 O2 -176.8(4) 2_786 . . . ?
Ce1 O2 C10 C6 -174.74(15) 1_665 . . . ?
Ce1 O2 C10 O1 4.4(3) 1_665 . . . ?
Ce1 O8 C22 C19 -171.56(19) . . . . ?
Ce1 O8 C22 O7 5.4(2) . . . . ?
Ce1 O7 C22 C19 171.55(18) . . . . ?
Ce1 O7 C22 O8 -5.5(2) . . . . ?
C6 C7 C8 C9 4.2(3) . . . . ?
C6 C7 C8 C11 -172.9(2) . . . . ?
C4 C9 C8 C7 -1.1(3) . . . . ?
C4 C9 C8 C11 175.9(2) . . . . ?
C4 C3 N2 N1 -179.7(2) . . . . ?
C4 C3 C24 C23 177.8(3) . . . . ?
C7 C6 C5 C4 -0.9(3) . . . . ?
C7 C6 C10 O1 -147.1(2) . . . . ?
C7 C6 C10 O2 32.1(3) . . . . ?
C7 C8 C11 O4 162.6(2) . . . . ?
C7 C8 C11 O3 -16.2(3) . . . . ?
C5 C6 C7 C8 -3.2(3) . . . . ?
C5 C6 C10 O1 32.5(3) . . . . ?
C5 C6 C10 O2 -148.3(2) . . . . ?
C5 C4 C9 C8 -3.0(3) . . . . ?
C5 C4 C3 N2 36.8(3) . . . . ?
C5 C4 C3 C24 -143.9(3) . . . . ?
C9 C4 C5 C6 3.9(3) . . . . ?
C9 C4 C3 N2 -146.1(2) . . . . ?
C9 C4 C3 C24 33.2(4) . . . . ?
C9 C8 C11 O4 -14.4(3) . . . . ?
C9 C8 C11 O3 166.8(2) . . . . ?
C8 C11 O3 Ce1 177.19(15) . . . 2_776 ?
O4 C11 O3 Ce1 -1.6(4) . . . 2_776 ?
C3 C4 C5 C6 -179.0(2) . . . . ?
C3 C4 C9 C8 179.9(2) . . . . ?
C3 N2 N1 C23 1.5(4) . . . . ?
C3 C24 C23 N1 3.5(4) . . . . ?
N2 C3 C24 C23 -2.8(4) . . . . ?
N2 N1 C23 C24 -3.2(4) . . . . ?
C24 C3 N2 N1 0.9(3) . . . . ?
C10 C6 C7 C8 176.39(19) . . . . ?
C10 C6 C5 C4 179.5(2) . . . . ?
C19 C20 C15 C16 2.3(4) . . . . ?
C19 C20 C15 C14 -175.3(2) . . . . ?
C19 C18 C17 C16 2.0(4) . . . . ?
C19 C18 C17 C21 -179.9(3) . . . . ?
C20 C19 C18 C17 -0.3(4) . . . . ?
C20 C19 C22 O8 22.1(3) . . . . ?
C20 C19 C22 O7 -155.0(2) . . . . ?
C20 C15 C16 C17 -0.6(4) . . . . ?
C20 C15 C14 N13 -6.3(4) . . . . ?
C20 C15 C14 C1 172.9(3) . . . . ?
C18 C19 C20 C15 -1.9(4) . . . . ?
C18 C19 C22 O8 -162.1(2) . . . . ?
C18 C19 C22 O7 20.8(3) . . . . ?
C18 C17 C16 C15 -1.5(5) . . . . ?
C18 C17 C21 O6 -172.3(3) . . . . ?
C18 C17 C21 O5 7.7(5) . . . . ?
C15 C14 C1 C2 -179.1(3) . . . . ?
C16 C15 C14 N13 176.2(3) . . . . ?
C16 C15 C14 C1 -4.7(5) . . . . ?
C16 C17 C21 O6 5.8(5) . . . . ?
C16 C17 C21 O5 -174.2(3) . . . . ?
C21 C17 C16 C15 -179.6(3) . . . . ?
N13 C14 C1 C2 0.1(3) . . . . ?
N13 N12 C2 C1 0.2(3) . . . . ?
C14 C15 C16 C17 177.0(3) . . . . ?
C14 N13 N12 C2 -0.2(3) . . . . ?
C14 C1 C2 N12 -0.2(4) . . . . ?
N12 N13 C14 C15 179.3(2) . . . . ?
N12 N13 C14 C1 0.0(3) . . . . ?
C22 C19 C20 C15 173.9(2) . . . . ?
C22 C19 C18 C17 -176.1(2) . . . . ?
